data_7007575
loop_
_publ_author_name
'Doherty, Ruth'
'Haddow, Mairi F.'
'Harrison, Zo\"e A'
'Orpen, A. Guy'
'Pringle, Paul G.'
'Turner, Alex'
'Wingad, Richard L.'

_publ_section_title
;
 Bulky 4-phosphacyclohexanones: diastereoselective complexations,
 orthometallations and unprecedented [3.1.1]metallabicycles.
;
_journal_issue 36
_journal_name_full 'Dalton transactions (Cambridge, England : 2003)'
_journal_page_first 4310
_journal_page_last 4320
_journal_paper_doi 10.1039/b607490a
_journal_year 2006
_chemical_formula_moiety 'C30 H41 Cl O2 P2 Pt'
_chemical_formula_sum 'C30 H41 Cl O2 P2 Pt'
_chemical_formula_weight 726.11
_chemical_name_systematic
;
?
;
_space_group_IT_number 14
_symmetry_cell_setting monoclinic
_symmetry_space_group_name_Hall '-P 2yn'
_symmetry_space_group_name_H-M 'P 1 21/n 1'
_atom_sites_solution_hydrogens geom
_atom_sites_solution_primary direct
_atom_sites_solution_secondary difmap
_audit_creation_method SHELXL-97
_cell_angle_alpha 90.00
_cell_angle_beta 113.99(3)
_cell_angle_gamma 90.00
_cell_formula_units_Z 4
_cell_length_a 14.309(3)
_cell_length_b 14.435(3)
_cell_length_c 15.693(3)
_cell_measurement_reflns_used 5708
_cell_measurement_temperature 100(2)
_cell_measurement_theta_max 27.347
_cell_measurement_theta_min 2.153
_cell_volume 2961.4(12)
_computing_cell_refinement 'Bruker SMART V5.054 (Bruker, 1998)'
_computing_data_collection 'Bruker SMART V5.054 (Bruker, 1998)'
_computing_data_reduction 'Bruker SAINT V6.28 (Bruker, 2001)'
_computing_molecular_graphics 'Bruker SHELXTL V6.14 (Bruker AXS, 2003)'
_computing_publication_material 'Bruker SHELXTL V6.14 (Bruker AXS, 2003)'
_computing_structure_refinement 'SHELXL V6.12 (Bruker 2001)'
_computing_structure_solution 'SHELXS V6.12 (Bruker 2001)'
_diffrn_ambient_temperature 100(2)
_diffrn_detector_area_resol_mean 8.5
_diffrn_measured_fraction_theta_full 1.000
_diffrn_measured_fraction_theta_max 1.000
_diffrn_measurement_device_type 'CCD area detector'
_diffrn_measurement_method 'phi and omega scans'
_diffrn_radiation_monochromator graphite
_diffrn_radiation_source 'fine-focus sealed tube'
_diffrn_radiation_type MoK\a
_diffrn_radiation_wavelength 0.71073
_diffrn_reflns_av_R_equivalents 0.0358
_diffrn_reflns_av_sigmaI/netI 0.0417
_diffrn_reflns_limit_h_max 14
_diffrn_reflns_limit_h_min -18
_diffrn_reflns_limit_k_max 18
_diffrn_reflns_limit_k_min -18
_diffrn_reflns_limit_l_max 19
_diffrn_reflns_limit_l_min -20
_diffrn_reflns_number 20860
_diffrn_reflns_theta_full 27.48
_diffrn_reflns_theta_max 27.48
_diffrn_reflns_theta_min 2.00
_diffrn_standards_decay_% 0
_diffrn_standards_number 0
_exptl_absorpt_coefficient_mu 4.962
_exptl_absorpt_correction_T_max 0.550000
_exptl_absorpt_correction_T_min 0.454000
_exptl_absorpt_correction_type multi-scan
_exptl_absorpt_process_details 'SADABS V2.05 (Sheldrick, 2001)'
_exptl_crystal_colour colourless
_exptl_crystal_density_diffrn 1.629
_exptl_crystal_density_method 'not measured'
_exptl_crystal_description prism
_exptl_crystal_F_000 1448
_exptl_crystal_size_max 0.16
_exptl_crystal_size_mid 0.16
_exptl_crystal_size_min 0.12
_refine_diff_density_max 1.422
_refine_diff_density_min -0.878
_refine_diff_density_rms 0.122
_refine_ls_extinction_method none
_refine_ls_goodness_of_fit_ref 1.005
_refine_ls_hydrogen_treatment constr
_refine_ls_matrix_type full
_refine_ls_number_parameters 333
_refine_ls_number_reflns 6809
_refine_ls_number_restraints 0
_refine_ls_restrained_S_all 1.005
_refine_ls_R_factor_all 0.0350
_refine_ls_R_factor_gt 0.0262
_refine_ls_shift/su_max 0.002
_refine_ls_shift/su_mean 0.000
_refine_ls_structure_factor_coef Fsqd
_refine_ls_weighting_details 'calc w=1/[\s^2^(Fo^2^)+(0.0257P)^2^+0.0000P] where P=(Fo^2^+2Fc^2^)/3'
_refine_ls_weighting_scheme calc
_refine_ls_wR_factor_gt 0.0541
_refine_ls_wR_factor_ref 0.0568
_reflns_number_gt 5799
_reflns_number_total 6809
_reflns_threshold_expression >2sigma(I)
_cod_data_source_file b607490a.txt
_cod_data_source_block 3_rd15asad
_cod_original_cell_volume 2961.3(12)
_cod_original_sg_symbol_H-M P21/n
_cod_database_code 7007575

loop_
_symmetry_equiv_pos_as_xyz
'x, y, z'
'-x+1/2, y+1/2, -z+1/2'
'-x, -y, -z'
'x-1/2, -y-1/2, z-1/2'

loop_
_atom_site_label
_atom_site_type_symbol
_atom_site_fract_x
_atom_site_fract_y
_atom_site_fract_z
_atom_site_U_iso_or_equiv
_atom_site_adp_type
_atom_site_occupancy
_atom_site_symmetry_multiplicity
_atom_site_calc_flag
_atom_site_refinement_flags
_atom_site_disorder_assembly
_atom_site_disorder_group
Pt1 Pt 0.943485(10) 0.613119(8) 0.705142(8) 0.01161(4) Uani 1 1 d . . .
P1 P 0.83608(7) 0.49967(5) 0.72061(5) 0.01263(17) Uani 1 1 d . . .
P2 P 1.08420(7) 0.69391(6) 0.71494(5) 0.01403(17) Uani 1 1 d . . .
Cl1 Cl 0.81109(7) 0.71872(6) 0.61865(6) 0.02178(18) Uani 1 1 d . . .
O1 O 0.5195(2) 0.53754(17) 0.64919(17) 0.0268(6) Uani 1 1 d . . .
O2 O 1.1062(2) 0.52508(18) 0.93586(16) 0.0345(7) Uani 1 1 d . . .
C1 C 0.7279(3) 0.4638(2) 0.6087(2) 0.0175(7) Uani 1 1 d . . .
C2 C 0.6423(3) 0.5380(2) 0.5820(2) 0.0200(7) Uani 1 1 d . . .
H2A H 0.6680 0.5963 0.5663 0.024 Uiso 1 1 calc R . .
H2B H 0.5835 0.5170 0.5254 0.024 Uiso 1 1 calc R . .
C3 C 0.6057(3) 0.5574(2) 0.6571(2) 0.0215(8) Uani 1 1 d . . .
C4 C 0.6835(3) 0.6020(2) 0.7429(2) 0.0195(7) Uani 1 1 d . . .
H4A H 0.6495 0.6233 0.7831 0.023 Uiso 1 1 calc R . .
H4B H 0.7121 0.6571 0.7243 0.023 Uiso 1 1 calc R . .
C5 C 0.7719(3) 0.5357(2) 0.7993(2) 0.0157(7) Uani 1 1 d . . .
C6 C 0.6829(3) 0.3683(2) 0.6144(3) 0.0243(8) Uani 1 1 d . . .
H6A H 0.6269 0.3538 0.5544 0.036 Uiso 1 1 calc R . .
H6B H 0.6570 0.3693 0.6634 0.036 Uiso 1 1 calc R . .
H6C H 0.7364 0.3210 0.6292 0.036 Uiso 1 1 calc R . .
C7 C 0.7628(3) 0.4627(3) 0.5275(2) 0.0244(8) Uani 1 1 d . . .
H7A H 0.8054 0.4079 0.5331 0.037 Uiso 1 1 calc R . .
H7B H 0.8025 0.5188 0.5300 0.037 Uiso 1 1 calc R . .
H7C H 0.7027 0.4606 0.4680 0.037 Uiso 1 1 calc R . .
C8 C 0.7272(3) 0.4558(2) 0.8360(2) 0.0208(8) Uani 1 1 d . . .
H8A H 0.7618 0.3978 0.8338 0.031 Uiso 1 1 calc R . .
H8B H 0.6538 0.4500 0.7971 0.031 Uiso 1 1 calc R . .
H8C H 0.7375 0.4687 0.9005 0.031 Uiso 1 1 calc R . .
C9 C 0.8503(3) 0.5923(2) 0.8799(2) 0.0189(7) Uani 1 1 d . . .
H9A H 0.8187 0.6138 0.9212 0.028 Uiso 1 1 calc R . .
H9B H 0.8726 0.6459 0.8546 0.028 Uiso 1 1 calc R . .
H9C H 0.9096 0.5534 0.9153 0.028 Uiso 1 1 calc R . .
C10 C 0.9089(3) 0.3944(2) 0.7683(2) 0.0179(7) Uani 1 1 d . . .
C11 C 0.9448(3) 0.3419(3) 0.7130(3) 0.0256(8) Uani 1 1 d . . .
H11 H 0.9250 0.3589 0.6495 0.031 Uiso 1 1 calc R . .
C12 C 1.0085(3) 0.2660(3) 0.7477(3) 0.0317(9) Uani 1 1 d . . .
H12 H 1.0304 0.2308 0.7081 0.038 Uiso 1 1 calc R . .
C13 C 1.0397(3) 0.2418(3) 0.8405(3) 0.0334(10) Uani 1 1 d . . .
H13 H 1.0838 0.1902 0.8650 0.040 Uiso 1 1 calc R . .
C14 C 1.0069(3) 0.2925(2) 0.8973(3) 0.0306(9) Uani 1 1 d . . .
H14 H 1.0278 0.2754 0.9608 0.037 Uiso 1 1 calc R . .
C15 C 0.9433(3) 0.3688(2) 0.8620(2) 0.0235(8) Uani 1 1 d . . .
H15 H 0.9229 0.4042 0.9025 0.028 Uiso 1 1 calc R . .
C16 C 1.1498(3) 0.5815(2) 0.7299(2) 0.0187(7) Uani 1 1 d . . .
C17 C 1.0825(3) 0.5431(2) 0.7784(2) 0.0174(7) Uani 1 1 d . . .
H17 H 1.0746 0.4742 0.7726 0.021 Uiso 1 1 calc R . .
C18 C 1.1109(3) 0.5756(2) 0.8756(2) 0.0223(8) Uani 1 1 d . . .
C19 C 1.1466(3) 0.6748(3) 0.9034(2) 0.0289(9) Uani 1 1 d . . .
H19A H 1.2197 0.6714 0.9469 0.035 Uiso 1 1 calc R . .
H19B H 1.1092 0.6981 0.9400 0.035 Uiso 1 1 calc R . .
C20 C 1.1379(3) 0.7513(2) 0.8300(2) 0.0201(8) Uani 1 1 d . . .
C21 C 1.2659(3) 0.5705(3) 0.7862(3) 0.0301(9) Uani 1 1 d . . .
H21A H 1.2834 0.5045 0.7943 0.045 Uiso 1 1 calc R . .
H21B H 1.2857 0.5996 0.8475 0.045 Uiso 1 1 calc R . .
H21C H 1.3025 0.6003 0.7527 0.045 Uiso 1 1 calc R . .
C22 C 1.1185(3) 0.5370(3) 0.6342(2) 0.0288(9) Uani 1 1 d . . .
H22A H 1.1572 0.5653 0.6018 0.043 Uiso 1 1 calc R . .
H22B H 1.0452 0.5465 0.5976 0.043 Uiso 1 1 calc R . .
H22C H 1.1331 0.4704 0.6417 0.043 Uiso 1 1 calc R . .
C23 C 1.2414(3) 0.7981(3) 0.8529(2) 0.0287(9) Uani 1 1 d . . .
H23A H 1.2332 0.8479 0.8079 0.043 Uiso 1 1 calc R . .
H23B H 1.2903 0.7524 0.8494 0.043 Uiso 1 1 calc R . .
H23C H 1.2670 0.8242 0.9160 0.043 Uiso 1 1 calc R . .
C24 C 1.0603(3) 0.8249(3) 0.8283(3) 0.0330(9) Uani 1 1 d . . .
H24A H 1.0845 0.8560 0.8890 0.049 Uiso 1 1 calc R . .
H24B H 0.9942 0.7954 0.8151 0.049 Uiso 1 1 calc R . .
H24C H 1.0525 0.8706 0.7796 0.049 Uiso 1 1 calc R . .
C25 C 1.0992(3) 0.7692(2) 0.6289(2) 0.0198(7) Uani 1 1 d . . .
C26 C 1.1934(3) 0.7825(3) 0.6251(2) 0.0266(8) Uani 1 1 d . . .
H26 H 1.2515 0.7502 0.6675 0.032 Uiso 1 1 calc R . .
C27 C 1.2043(3) 0.8424(3) 0.5600(3) 0.0331(9) Uani 1 1 d . . .
H27 H 1.2693 0.8515 0.5582 0.040 Uiso 1 1 calc R . .
C28 C 1.1194(4) 0.8881(3) 0.4985(3) 0.0424(11) Uani 1 1 d . . .
H28 H 1.1257 0.9287 0.4535 0.051 Uiso 1 1 calc R . .
C29 C 1.0254(4) 0.8756(3) 0.5013(3) 0.0444(12) Uani 1 1 d . . .
H29 H 0.9673 0.9075 0.4584 0.053 Uiso 1 1 calc R . .
C30 C 1.0150(3) 0.8161(3) 0.5671(3) 0.0303(9) Uani 1 1 d . . .
H30 H 0.9501 0.8080 0.5692 0.036 Uiso 1 1 calc R . .

loop_
_atom_site_aniso_label
_atom_site_aniso_U_11
_atom_site_aniso_U_22
_atom_site_aniso_U_33
_atom_site_aniso_U_23
_atom_site_aniso_U_13
_atom_site_aniso_U_12
Pt1 0.01188(7) 0.01230(6) 0.00986(6) 0.00006(5) 0.00360(5) -0.00047(5)
P1 0.0126(4) 0.0136(4) 0.0108(4) -0.0008(3) 0.0038(3) -0.0013(3)
P2 0.0146(5) 0.0156(4) 0.0120(4) 0.0009(3) 0.0055(3) -0.0006(3)
Cl1 0.0163(4) 0.0198(4) 0.0262(4) 0.0081(3) 0.0054(4) 0.0030(3)
O1 0.0165(14) 0.0249(13) 0.0361(15) -0.0007(11) 0.0079(12) -0.0003(11)
O2 0.0383(18) 0.0381(16) 0.0165(13) 0.0099(11) 0.0002(12) -0.0132(13)
C1 0.0151(18) 0.0239(17) 0.0116(15) -0.0046(13) 0.0035(14) -0.0072(14)
C2 0.0150(18) 0.0223(18) 0.0181(17) 0.0018(13) 0.0021(15) -0.0029(15)
C3 0.020(2) 0.0133(16) 0.0289(19) 0.0042(14) 0.0078(16) 0.0034(15)
C4 0.0190(19) 0.0195(17) 0.0205(17) -0.0038(13) 0.0087(15) -0.0009(15)
C5 0.0169(18) 0.0182(16) 0.0128(15) -0.0010(12) 0.0070(14) -0.0024(14)
C6 0.021(2) 0.0250(19) 0.0240(19) -0.0075(14) 0.0062(16) -0.0099(15)
C7 0.026(2) 0.033(2) 0.0129(16) -0.0055(14) 0.0063(16) -0.0044(17)
C8 0.025(2) 0.0210(17) 0.0185(17) -0.0031(13) 0.0115(16) -0.0045(15)
C9 0.024(2) 0.0188(17) 0.0146(16) -0.0030(12) 0.0091(15) -0.0014(14)
C10 0.0161(18) 0.0136(16) 0.0224(17) -0.0004(13) 0.0063(15) -0.0054(14)
C11 0.023(2) 0.0211(18) 0.034(2) 0.0007(15) 0.0133(17) 0.0018(16)
C12 0.025(2) 0.0200(19) 0.051(3) -0.0074(17) 0.016(2) -0.0039(17)
C13 0.018(2) 0.0159(18) 0.058(3) 0.0075(17) 0.008(2) -0.0022(16)
C14 0.025(2) 0.0215(19) 0.033(2) 0.0043(16) -0.0002(18) -0.0042(17)
C15 0.025(2) 0.0181(18) 0.0236(19) 0.0042(13) 0.0058(17) -0.0028(15)
C16 0.0164(19) 0.0169(16) 0.0213(17) -0.0020(13) 0.0059(15) 0.0026(14)
C17 0.0142(18) 0.0170(16) 0.0182(16) 0.0018(13) 0.0037(14) -0.0003(14)
C18 0.0158(19) 0.0264(18) 0.0196(17) 0.0058(14) 0.0020(15) -0.0012(15)
C19 0.035(2) 0.036(2) 0.0114(16) -0.0002(14) 0.0047(16) -0.0188(18)
C20 0.023(2) 0.0207(17) 0.0159(16) -0.0019(13) 0.0075(15) -0.0062(15)
C21 0.019(2) 0.029(2) 0.042(2) 0.0072(17) 0.0124(19) 0.0051(17)
C22 0.033(2) 0.030(2) 0.031(2) -0.0047(16) 0.0202(19) 0.0032(18)
C23 0.027(2) 0.031(2) 0.0225(19) -0.0050(15) 0.0038(17) -0.0172(17)
C24 0.037(3) 0.028(2) 0.035(2) -0.0155(17) 0.015(2) -0.0060(18)
C25 0.021(2) 0.0217(17) 0.0170(17) 0.0050(13) 0.0076(15) -0.0014(15)
C26 0.026(2) 0.030(2) 0.029(2) 0.0081(15) 0.0165(18) 0.0029(17)
C27 0.029(2) 0.043(2) 0.036(2) 0.0126(18) 0.022(2) 0.001(2)
C28 0.041(3) 0.054(3) 0.033(2) 0.019(2) 0.017(2) -0.008(2)
C29 0.028(2) 0.056(3) 0.039(2) 0.031(2) 0.002(2) 0.001(2)
C30 0.018(2) 0.039(2) 0.030(2) 0.0133(17) 0.0053(17) -0.0053(17)

loop_
_atom_type_symbol
_atom_type_description
_atom_type_scat_dispersion_real
_atom_type_scat_dispersion_imag
_atom_type_scat_source
C C 0.0033 0.0016 'International Tables Vol C Tables 4.2.6.8 and 6.1.1.4'
H H 0.0000 0.0000 'International Tables Vol C Tables 4.2.6.8 and 6.1.1.4'
O O 0.0106 0.0060 'International Tables Vol C Tables 4.2.6.8 and 6.1.1.4'
P P 0.1023 0.0942 'International Tables Vol C Tables 4.2.6.8 and 6.1.1.4'
Cl Cl 0.1484 0.1585 'International Tables Vol C Tables 4.2.6.8 and 6.1.1.4'
Pt Pt -1.7033 8.3905 'International Tables Vol C Tables 4.2.6.8 and 6.1.1.4'

loop_
_geom_angle_atom_site_label_1
_geom_angle_atom_site_label_2
_geom_angle_atom_site_label_3
_geom_angle
_geom_angle_site_symmetry_1
_geom_angle_site_symmetry_3
_geom_angle_publ_flag
C17 Pt1 P2 66.20(10) . . yes
C17 Pt1 P1 97.03(10) . . yes
P2 Pt1 P1 163.23(3) . . yes
C17 Pt1 Cl1 167.00(9) . . ?
P2 Pt1 Cl1 100.80(4) . . yes
P1 Pt1 Cl1 95.97(3) . . ?
C10 P1 C1 105.67(15) . . yes
C10 P1 C5 108.04(15) . . yes
C1 P1 C5 104.62(15) . . yes
C10 P1 Pt1 109.80(11) . . yes
C1 P1 Pt1 115.08(11) . . yes
C5 P1 Pt1 113.12(10) . . yes
C25 P2 C16 114.48(16) . . yes
C25 P2 C20 109.34(16) . . yes
C16 P2 C20 106.44(16) . . yes
C25 P2 Pt1 128.78(12) . . yes
C16 P2 Pt1 87.05(12) . . yes
C20 P2 Pt1 107.49(12) . . yes
C6 C1 C7 108.8(3) . . ?
C6 C1 C2 109.3(3) . . ?
C7 C1 C2 105.6(3) . . ?
C6 C1 P1 113.3(2) . . ?
C7 C1 P1 110.7(2) . . ?
C2 C1 P1 108.8(2) . . ?
C3 C2 C1 114.0(3) . . ?
C3 C2 H2A 108.8 . . ?
C1 C2 H2A 108.8 . . ?
C3 C2 H2B 108.8 . . ?
C1 C2 H2B 108.8 . . ?
H2A C2 H2B 107.6 . . ?
O1 C3 C2 122.5(3) . . ?
O1 C3 C4 122.9(3) . . ?
C2 C3 C4 114.6(3) . . ?
C3 C4 C5 112.6(3) . . ?
C3 C4 H4A 109.1 . . ?
C5 C4 H4A 109.1 . . ?
C3 C4 H4B 109.1 . . ?
C5 C4 H4B 109.1 . . ?
H4A C4 H4B 107.8 . . ?
C8 C5 C9 111.4(2) . . ?
C8 C5 C4 108.1(3) . . ?
C9 C5 C4 107.1(3) . . ?
C8 C5 P1 115.2(2) . . ?
C9 C5 P1 107.3(2) . . ?
C4 C5 P1 107.4(2) . . ?
C1 C6 H6A 109.5 . . ?
C1 C6 H6B 109.5 . . ?
H6A C6 H6B 109.5 . . ?
C1 C6 H6C 109.5 . . ?
H6A C6 H6C 109.5 . . ?
H6B C6 H6C 109.5 . . ?
C1 C7 H7A 109.5 . . ?
C1 C7 H7B 109.5 . . ?
H7A C7 H7B 109.5 . . ?
C1 C7 H7C 109.5 . . ?
H7A C7 H7C 109.5 . . ?
H7B C7 H7C 109.5 . . ?
C5 C8 H8A 109.5 . . ?
C5 C8 H8B 109.5 . . ?
H8A C8 H8B 109.5 . . ?
C5 C8 H8C 109.5 . . ?
H8A C8 H8C 109.5 . . ?
H8B C8 H8C 109.5 . . ?
C5 C9 H9A 109.5 . . ?
C5 C9 H9B 109.5 . . ?
H9A C9 H9B 109.5 . . ?
C5 C9 H9C 109.5 . . ?
H9A C9 H9C 109.5 . . ?
H9B C9 H9C 109.5 . . ?
C15 C10 C11 116.7(3) . . ?
C15 C10 P1 123.5(3) . . ?
C11 C10 P1 119.3(3) . . ?
C12 C11 C10 122.2(3) . . ?
C12 C11 H11 118.9 . . ?
C10 C11 H11 118.9 . . ?
C13 C12 C11 119.5(4) . . ?
C13 C12 H12 120.2 . . ?
C11 C12 H12 120.2 . . ?
C14 C13 C12 119.9(4) . . ?
C14 C13 H13 120.0 . . ?
C12 C13 H13 120.0 . . ?
C13 C14 C15 120.3(4) . . ?
C13 C14 H14 119.9 . . ?
C15 C14 H14 119.9 . . ?
C14 C15 C10 121.4(4) . . ?
C14 C15 H15 119.3 . . ?
C10 C15 H15 119.3 . . ?
C22 C16 C21 109.8(3) . . ?
C22 C16 C17 109.9(3) . . ?
C21 C16 C17 114.9(3) . . ?
C22 C16 P2 108.4(2) . . ?
C21 C16 P2 122.6(3) . . ?
C17 C16 P2 89.5(2) . . yes
C18 C17 C16 115.1(3) . . ?
C18 C17 Pt1 102.2(2) . . ?
C16 C17 Pt1 101.4(2) . . yes
C18 C17 H17 112.4 . . ?
C16 C17 H17 112.4 . . ?
Pt1 C17 H17 112.4 . . ?
O2 C18 C17 122.0(3) . . ?
O2 C18 C19 117.2(3) . . ?
C17 C18 C19 120.8(3) . . ?
C18 C19 C20 122.3(3) . . ?
C18 C19 H19A 106.7 . . ?
C20 C19 H19A 106.7 . . ?
C18 C19 H19B 106.7 . . ?
C20 C19 H19B 106.7 . . ?
H19A C19 H19B 106.6 . . ?
C24 C20 C23 108.9(3) . . ?
C24 C20 C19 110.1(3) . . ?
C23 C20 C19 111.0(3) . . ?
C24 C20 P2 106.5(2) . . ?
C23 C20 P2 113.9(2) . . ?
C19 C20 P2 106.3(2) . . ?
C16 C21 H21A 109.5 . . ?
C16 C21 H21B 109.5 . . ?
H21A C21 H21B 109.5 . . ?
C16 C21 H21C 109.5 . . ?
H21A C21 H21C 109.5 . . ?
H21B C21 H21C 109.5 . . ?
C16 C22 H22A 109.5 . . ?
C16 C22 H22B 109.5 . . ?
H22A C22 H22B 109.5 . . ?
C16 C22 H22C 109.5 . . ?
H22A C22 H22C 109.5 . . ?
H22B C22 H22C 109.5 . . ?
C20 C23 H23A 109.5 . . ?
C20 C23 H23B 109.5 . . ?
H23A C23 H23B 109.5 . . ?
C20 C23 H23C 109.5 . . ?
H23A C23 H23C 109.5 . . ?
H23B C23 H23C 109.5 . . ?
C20 C24 H24A 109.5 . . ?
C20 C24 H24B 109.5 . . ?
H24A C24 H24B 109.5 . . ?
C20 C24 H24C 109.5 . . ?
H24A C24 H24C 109.5 . . ?
H24B C24 H24C 109.5 . . ?
C30 C25 C26 119.2(3) . . ?
C30 C25 P2 118.9(3) . . ?
C26 C25 P2 121.8(3) . . ?
C25 C26 C27 121.2(4) . . ?
C25 C26 H26 119.4 . . ?
C27 C26 H26 119.4 . . ?
C28 C27 C26 118.8(4) . . ?
C28 C27 H27 120.6 . . ?
C26 C27 H27 120.6 . . ?
C27 C28 C29 120.7(4) . . ?
C27 C28 H28 119.6 . . ?
C29 C28 H28 119.6 . . ?
C28 C29 C30 120.3(4) . . ?
C28 C29 H29 119.9 . . ?
C30 C29 H29 119.9 . . ?
C25 C30 C29 119.8(4) . . ?
C25 C30 H30 120.1 . . ?
C29 C30 H30 120.1 . . ?

loop_
_geom_bond_atom_site_label_1
_geom_bond_atom_site_label_2
_geom_bond_distance
_geom_bond_site_symmetry_2
_geom_bond_publ_flag
Pt1 C17 2.107(3) . yes
Pt1 P2 2.2773(10) . yes
Pt1 P1 2.3251(9) . yes
Pt1 Cl1 2.3799(10) . yes
P1 C10 1.822(3) . yes
P1 C1 1.881(3) . yes
P1 C5 1.887(3) . yes
P2 C25 1.813(3) . yes
P2 C16 1.841(3) . yes
P2 C20 1.846(3) . yes
O1 C3 1.221(4) . ?
O2 C18 1.218(4) . ?
C1 C6 1.540(5) . ?
C1 C7 1.546(4) . ?
C1 C2 1.551(5) . ?
C2 C3 1.499(5) . ?
C2 H2A 0.9900 . ?
C2 H2B 0.9900 . ?
C3 C4 1.500(5) . ?
C4 C5 1.546(5) . ?
C4 H4A 0.9900 . ?
C4 H4B 0.9900 . ?
C5 C8 1.540(4) . ?
C5 C9 1.541(4) . ?
C6 H6A 0.9800 . ?
C6 H6B 0.9800 . ?
C6 H6C 0.9800 . ?
C7 H7A 0.9800 . ?
C7 H7B 0.9800 . ?
C7 H7C 0.9800 . ?
C8 H8A 0.9800 . ?
C8 H8B 0.9800 . ?
C8 H8C 0.9800 . ?
C9 H9A 0.9800 . ?
C9 H9B 0.9800 . ?
C9 H9C 0.9800 . ?
C10 C15 1.397(5) . ?
C10 C11 1.399(5) . ?
C11 C12 1.387(5) . ?
C11 H11 0.9500 . ?
C12 C13 1.383(6) . ?
C12 H12 0.9500 . ?
C13 C14 1.374(6) . ?
C13 H13 0.9500 . ?
C14 C15 1.392(5) . ?
C14 H14 0.9500 . ?
C15 H15 0.9500 . ?
C16 C22 1.523(5) . ?
C16 C21 1.540(5) . ?
C16 C17 1.553(5) . ?
C17 C18 1.486(5) . ?
C17 H17 1.0000 . ?
C18 C19 1.523(5) . ?
C19 C20 1.563(4) . ?
C19 H19A 0.9900 . ?
C19 H19B 0.9900 . ?
C20 C24 1.530(5) . ?
C20 C23 1.533(5) . ?
C21 H21A 0.9800 . ?
C21 H21B 0.9800 . ?
C21 H21C 0.9800 . ?
C22 H22A 0.9800 . ?
C22 H22B 0.9800 . ?
C22 H22C 0.9800 . ?
C23 H23A 0.9800 . ?
C23 H23B 0.9800 . ?
C23 H23C 0.9800 . ?
C24 H24A 0.9800 . ?
C24 H24B 0.9800 . ?
C24 H24C 0.9800 . ?
C25 C30 1.379(5) . ?
C25 C26 1.386(5) . ?
C26 C27 1.395(5) . ?
C26 H26 0.9500 . ?
C27 C28 1.374(6) . ?
C27 H27 0.9500 . ?
C28 C29 1.376(6) . ?
C28 H28 0.9500 . ?
C29 C30 1.396(5) . ?
C29 H29 0.9500 . ?
C30 H30 0.9500 . ?

loop_
_geom_torsion_atom_site_label_1
_geom_torsion_atom_site_label_2
_geom_torsion_atom_site_label_3
_geom_torsion_atom_site_label_4
_geom_torsion
_geom_torsion_site_symmetry_1
_geom_torsion_site_symmetry_2
_geom_torsion_site_symmetry_3
_geom_torsion_site_symmetry_4
_geom_torsion_publ_flag
C17 Pt1 P1 C10 -9.58(14) . . . . ?
P2 Pt1 P1 C10 -10.69(16) . . . . ?
Cl1 Pt1 P1 C10 170.41(11) . . . . yes
C17 Pt1 P1 C1 -128.63(15) . . . . ?
P2 Pt1 P1 C1 -129.74(15) . . . . ?
Cl1 Pt1 P1 C1 51.36(13) . . . . ?
C17 Pt1 P1 C5 111.19(15) . . . . ?
P2 Pt1 P1 C5 110.07(14) . . . . ?
Cl1 Pt1 P1 C5 -68.83(12) . . . . ?
C17 Pt1 P2 C25 143.73(18) . . . . ?
P1 Pt1 P2 C25 144.94(16) . . . . ?
Cl1 Pt1 P2 C25 -36.18(15) . . . . ?
C17 Pt1 P2 C16 24.34(14) . . . . yes
P1 Pt1 P2 C16 25.55(15) . . . . ?
Cl1 Pt1 P2 C16 -155.56(11) . . . . ?
C17 Pt1 P2 C20 -81.97(16) . . . . ?
P1 Pt1 P2 C20 -80.76(16) . . . . ?
Cl1 Pt1 P2 C20 98.12(12) . . . . ?
C10 P1 C1 C6 38.1(3) . . . . ?
C5 P1 C1 C6 -75.8(3) . . . . ?
Pt1 P1 C1 C6 159.5(2) . . . . ?
C10 P1 C1 C7 -84.4(3) . . . . ?
C5 P1 C1 C7 161.7(2) . . . . ?
Pt1 P1 C1 C7 36.9(3) . . . . ?
C10 P1 C1 C2 160.0(2) . . . . ?
C5 P1 C1 C2 46.0(2) . . . . ?
Pt1 P1 C1 C2 -78.7(2) . . . . ?
C6 C1 C2 C3 69.5(4) . . . . ?
C7 C1 C2 C3 -173.6(3) . . . . ?
P1 C1 C2 C3 -54.7(3) . . . . ?
C1 C2 C3 O1 -113.0(4) . . . . ?
C1 C2 C3 C4 66.4(4) . . . . ?
O1 C3 C4 C5 109.7(4) . . . . ?
C2 C3 C4 C5 -69.7(4) . . . . ?
C3 C4 C5 C8 -64.7(3) . . . . ?
C3 C4 C5 C9 175.2(3) . . . . ?
C3 C4 C5 P1 60.2(3) . . . . ?
C10 P1 C5 C8 -40.4(3) . . . . ?
C1 P1 C5 C8 71.8(3) . . . . ?
Pt1 P1 C5 C8 -162.2(2) . . . . ?
C10 P1 C5 C9 84.3(2) . . . . ?
C1 P1 C5 C9 -163.5(2) . . . . ?
Pt1 P1 C5 C9 -37.5(2) . . . . ?
C10 P1 C5 C4 -160.9(2) . . . . ?
C1 P1 C5 C4 -48.6(2) . . . . ?
Pt1 P1 C5 C4 77.4(2) . . . . ?
C1 P1 C10 C15 -134.7(3) . . . . ?
C5 P1 C10 C15 -23.2(3) . . . . ?
Pt1 P1 C10 C15 100.6(3) . . . . ?
C1 P1 C10 C11 54.3(3) . . . . ?
C5 P1 C10 C11 165.8(3) . . . . ?
Pt1 P1 C10 C11 -70.4(3) . . . . ?
C15 C10 C11 C12 2.4(5) . . . . ?
P1 C10 C11 C12 174.0(3) . . . . ?
C10 C11 C12 C13 -1.5(6) . . . . ?
C11 C12 C13 C14 0.6(6) . . . . ?
C12 C13 C14 C15 -0.8(6) . . . . ?
C13 C14 C15 C10 1.8(6) . . . . ?
C11 C10 C15 C14 -2.5(5) . . . . ?
P1 C10 C15 C14 -173.7(3) . . . . ?
C25 P2 C16 C22 -51.7(3) . . . . ?
C20 P2 C16 C22 -172.6(2) . . . . ?
Pt1 P2 C16 C22 80.0(2) . . . . ?
C25 P2 C16 C21 77.9(3) . . . . ?
C20 P2 C16 C21 -43.0(3) . . . . ?
Pt1 P2 C16 C21 -150.4(3) . . . . ?
C25 P2 C16 C17 -162.49(19) . . . . ?
C20 P2 C16 C17 76.6(2) . . . . ?
Pt1 P2 C16 C17 -30.76(17) . . . . yes
C22 C16 C17 C18 175.4(3) . . . . ?
C21 C16 C17 C18 51.0(4) . . . . ?
P2 C16 C17 C18 -75.2(3) . . . . ?
C22 C16 C17 Pt1 -75.2(3) . . . . ?
C21 C16 C17 Pt1 160.5(2) . . . . ?
P2 C16 C17 Pt1 34.29(17) . . . . yes
P2 Pt1 C17 C18 89.3(2) . . . . ?
P1 Pt1 C17 C18 -90.4(2) . . . . ?
Cl1 Pt1 C17 C18 89.7(4) . . . . ?
P2 Pt1 C17 C16 -29.85(17) . . . . yes
P1 Pt1 C17 C16 150.50(18) . . . . ?
Cl1 Pt1 C17 C16 -29.4(5) . . . . ?
C16 C17 C18 O2 -142.7(4) . . . . ?
Pt1 C17 C18 O2 108.3(4) . . . . ?
C16 C17 C18 C19 37.8(5) . . . . ?
Pt1 C17 C18 C19 -71.2(4) . . . . ?
O2 C18 C19 C20 -169.0(4) . . . . ?
C17 C18 C19 C20 10.6(6) . . . . ?
C18 C19 C20 C24 112.8(4) . . . . ?
C18 C19 C20 C23 -126.5(4) . . . . ?
C18 C19 C20 P2 -2.1(5) . . . . ?
C25 P2 C20 C24 76.0(3) . . . . ?
C16 P2 C20 C24 -159.9(2) . . . . ?
Pt1 P2 C20 C24 -67.8(2) . . . . ?
C25 P2 C20 C23 -44.0(3) . . . . ?
C16 P2 C20 C23 80.1(3) . . . . ?
Pt1 P2 C20 C23 172.2(2) . . . . ?
C25 P2 C20 C19 -166.6(3) . . . . ?
C16 P2 C20 C19 -42.4(3) . . . . ?
Pt1 P2 C20 C19 49.7(3) . . . . ?
C16 P2 C25 C30 136.3(3) . . . . ?
C20 P2 C25 C30 -104.4(3) . . . . ?
Pt1 P2 C25 C30 29.3(4) . . . . ?
C16 P2 C25 C26 -45.2(4) . . . . ?
C20 P2 C25 C26 74.1(3) . . . . ?
Pt1 P2 C25 C26 -152.2(2) . . . . ?
C30 C25 C26 C27 0.1(6) . . . . ?
P2 C25 C26 C27 -178.4(3) . . . . ?
C25 C26 C27 C28 -0.6(6) . . . . ?
C26 C27 C28 C29 0.5(7) . . . . ?
C27 C28 C29 C30 0.0(7) . . . . ?
C26 C25 C30 C29 0.4(6) . . . . ?
P2 C25 C30 C29 179.0(3) . . . . ?
C28 C29 C30 C25 -0.5(7) . . . . ?
